data_7003452
loop_
_publ_author_name
'Macdonald, Charles L. B.'
'Gorden, John D.'
'Voigt, Andreas'
'Filipponi, Silvia'
'Cowley, Alan H.'

_publ_section_title
;
 Group 13 decamethylmetallocenium cations
;
_journal_issue 9
_journal_name_full 'Dalton Transactions'
_journal_page_first 1161
_journal_page_last 1176
_journal_paper_doi 10.1039/b716220k
_journal_year 2008
_chemical_formula_moiety 'C20 H30 B Br'
_chemical_formula_sum 'C20 H30 B Br'
_chemical_formula_weight 361.16
_chemical_name_common bispentamethylcyclopentadienylbromoborane
_chemical_name_systematic
;
?
;
_space_group_IT_number 14
_symmetry_cell_setting monoclinic
_symmetry_space_group_name_Hall '-P 2yn'
_symmetry_space_group_name_H-M 'P 1 21/n 1'
_atom_sites_solution_hydrogens geom
_atom_sites_solution_primary direct
_atom_sites_solution_secondary difmap
_audit_creation_method SHELXL-97
_cell_angle_alpha 90.00
_cell_angle_beta 90.00(3)
_cell_angle_gamma 90.00
_cell_formula_units_Z 4
_cell_length_a 7.7070(15)
_cell_length_b 15.777(3)
_cell_length_c 16.096(3)
_cell_measurement_reflns_used 13037
_cell_measurement_temperature 153(2)
_cell_measurement_theta_max 27.49
_cell_measurement_theta_min 2.94
_cell_volume 1957.2(6)
_computing_cell_refinement 'Siemens XSCANS'
_computing_data_collection 'Siemens XSCANS'
_computing_data_reduction 'Siemens SHELXTL'
_computing_molecular_graphics 'Siemens SHELXTL'
_computing_publication_material 'Siemens SHELXTL'
_computing_structure_refinement 'SHELXL-97 (Sheldrick, 1997)'
_computing_structure_solution 'Siemens SHELXTL'
_diffrn_ambient_temperature 153(2)
_diffrn_measured_fraction_theta_full 0.989
_diffrn_measured_fraction_theta_max 0.989
_diffrn_measurement_device_type 'Nonius KAPPA-CCD'
_diffrn_measurement_method '\w scans'
_diffrn_radiation_monochromator graphite
_diffrn_radiation_source 'fine-focus sealed tube'
_diffrn_radiation_type MoK\a
_diffrn_radiation_wavelength 0.71073
_diffrn_reflns_av_R_equivalents 0.0729
_diffrn_reflns_av_sigmaI/netI 0.0692
_diffrn_reflns_limit_h_max 10
_diffrn_reflns_limit_h_min -7
_diffrn_reflns_limit_k_max 20
_diffrn_reflns_limit_k_min -19
_diffrn_reflns_limit_l_max 19
_diffrn_reflns_limit_l_min -20
_diffrn_reflns_number 13037
_diffrn_reflns_theta_full 27.49
_diffrn_reflns_theta_max 27.49
_diffrn_reflns_theta_min 2.94
_exptl_absorpt_coefficient_mu 2.096
_exptl_absorpt_correction_T_max 0.6793
_exptl_absorpt_correction_T_min 0.6793
_exptl_absorpt_correction_type none
_exptl_crystal_colour yellow
_exptl_crystal_density_diffrn 1.226
_exptl_crystal_density_method 'not measured'
_exptl_crystal_description block
_exptl_crystal_F_000 760
_exptl_crystal_size_max 0.20
_exptl_crystal_size_mid 0.20
_exptl_crystal_size_min 0.20
_refine_diff_density_max 2.031
_refine_diff_density_min -1.547
_refine_diff_density_rms 0.150
_refine_ls_extinction_method none
_refine_ls_goodness_of_fit_ref 1.427
_refine_ls_hydrogen_treatment constr
_refine_ls_matrix_type full
_refine_ls_number_parameters 200
_refine_ls_number_reflns 4426
_refine_ls_number_restraints 0
_refine_ls_restrained_S_all 1.427
_refine_ls_R_factor_all 0.1679
_refine_ls_R_factor_gt 0.1255
_refine_ls_shift/su_max 0.001
_refine_ls_shift/su_mean 0.000
_refine_ls_structure_factor_coef Fsqd
_refine_ls_weighting_details 'calc w=1/[\s^2^(Fo^2^)+(0.2000P)^2^+0.0000P] where P=(Fo^2^+2Fc^2^)/3'
_refine_ls_weighting_scheme calc
_refine_ls_wR_factor_gt 0.3423
_refine_ls_wR_factor_ref 0.3874
_reflns_number_gt 2800
_reflns_number_total 4426
_reflns_threshold_expression >2sigma(I)
_cod_data_source_file b716220k.txt
_cod_data_source_block 6
_cod_depositor_comments
;
The following automatic conversions were performed:
'_symmetry_cell_setting' value 'Monoclinic' changed to 'monoclinic'
according to '/home/saulius/struct/CIF-dictionaries/cif_core.dic'
dictionary named 'cif_core.dic' version 2.4.1 from 2010-06-29.

Automatic conversion script
Id: cif_fix_enum 1527 2010-12-29 10:47:43Z saulius 
;
_cod_original_cell_volume 1957.2(7)
_cod_original_sg_symbol_H-M P2(1)/n
_cod_database_code 7003452

loop_
_symmetry_equiv_pos_as_xyz
'x, y, z'
'-x+1/2, y+1/2, -z+1/2'
'-x, -y, -z'
'x-1/2, -y-1/2, z-1/2'

loop_
_atom_site_label
_atom_site_type_symbol
_atom_site_fract_x
_atom_site_fract_y
_atom_site_fract_z
_atom_site_U_iso_or_equiv
_atom_site_adp_type
_atom_site_occupancy
_atom_site_symmetry_multiplicity
_atom_site_calc_flag
_atom_site_refinement_flags
_atom_site_disorder_assembly
_atom_site_disorder_group
C11 C -0.0354(11) 0.3345(4) 0.1448(5) 0.0401(18) Uani 1 1 d . . .
C12 C -0.1115(9) 0.3280(4) 0.0574(5) 0.0376(17) Uani 1 1 d . . .
C13 C -0.0070(10) 0.3646(5) -0.0007(6) 0.0399(18) Uani 1 1 d . . .
C14 C 0.1484(10) 0.3965(4) 0.0426(6) 0.0413(19) Uani 1 1 d . . .
C15 C 0.1374(11) 0.3801(4) 0.1250(6) 0.044(2) Uani 1 1 d . . .
C16 C 0.0823(10) 0.1637(4) 0.1375(6) 0.0407(19) Uani 1 1 d . . .
C17 C -0.0919(12) 0.1160(5) 0.1364(7) 0.051(2) Uani 1 1 d . . .
C18 C -0.1331(10) 0.1010(4) 0.0569(6) 0.050(2) Uani 1 1 d . . .
C19 C -0.0015(10) 0.1332(5) -0.0001(6) 0.0417(19) Uani 1 1 d . . .
C10 C 0.1235(9) 0.1704(4) 0.0455(5) 0.0363(17) Uani 1 1 d . . .
C111 C -0.1521(14) 0.3869(5) 0.2040(7) 0.057(3) Uani 1 1 d . . .
H11A H -0.0991 0.3889 0.2593 0.086 Uiso 1 1 calc R . .
H11B H -0.2668 0.3603 0.2077 0.086 Uiso 1 1 calc R . .
H11C H -0.1644 0.4446 0.1823 0.086 Uiso 1 1 calc R . .
C121 C -0.2902(10) 0.2944(5) 0.0434(6) 0.052(2) Uani 1 1 d . . .
H12A H -0.3367 0.2724 0.0958 0.078 Uiso 1 1 calc R . .
H12B H -0.2862 0.2488 0.0022 0.078 Uiso 1 1 calc R . .
H12C H -0.3651 0.3401 0.0230 0.078 Uiso 1 1 calc R . .
C131 C -0.0339(14) 0.3735(6) -0.0944(7) 0.054(2) Uani 1 1 d . . .
H13A H 0.0661 0.4026 -0.1189 0.082 Uiso 1 1 calc R . .
H13B H -0.1393 0.4065 -0.1050 0.082 Uiso 1 1 calc R . .
H13C H -0.0458 0.3172 -0.1193 0.082 Uiso 1 1 calc R . .
C141 C 0.2897(11) 0.4401(5) -0.0059(7) 0.062(3) Uani 1 1 d . . .
H14A H 0.2588 0.4409 -0.0649 0.094 Uiso 1 1 calc R . .
H14B H 0.3991 0.4093 0.0015 0.094 Uiso 1 1 calc R . .
H14C H 0.3032 0.4983 0.0143 0.094 Uiso 1 1 calc R . .
C151 C 0.2633(16) 0.4061(6) 0.1922(9) 0.072(3) Uani 1 1 d . . .
H15A H 0.2200 0.3869 0.2462 0.108 Uiso 1 1 calc R . .
H15B H 0.2749 0.4680 0.1925 0.108 Uiso 1 1 calc R . .
H15C H 0.3768 0.3804 0.1814 0.108 Uiso 1 1 calc R . .
C161 C 0.2269(16) 0.1146(5) 0.1838(8) 0.066(3) Uani 1 1 d . . .
H16A H 0.1979 0.1108 0.2429 0.100 Uiso 1 1 calc R . .
H16B H 0.3375 0.1445 0.1772 0.100 Uiso 1 1 calc R . .
H16C H 0.2369 0.0574 0.1605 0.100 Uiso 1 1 calc R . .
C171 C -0.181(2) 0.0854(7) 0.2165(8) 0.094(5) Uani 1 1 d . . .
H17A H -0.1213 0.1094 0.2648 0.142 Uiso 1 1 calc R . .
H17B H -0.1761 0.0233 0.2191 0.142 Uiso 1 1 calc R . .
H17C H -0.3024 0.1038 0.2165 0.142 Uiso 1 1 calc R . .
C181 C -0.2905(12) 0.0548(5) 0.0241(9) 0.087(4) Uani 1 1 d . . .
H18A H -0.2844 0.0517 -0.0366 0.130 Uiso 1 1 calc R . .
H18B H -0.3958 0.0853 0.0406 0.130 Uiso 1 1 calc R . .
H18C H -0.2934 -0.0027 0.0472 0.130 Uiso 1 1 calc R . .
C191 C -0.0058(17) 0.1275(6) -0.0949(8) 0.068(3) Uani 1 1 d . . .
H19A H -0.1126 0.0990 -0.1125 0.103 Uiso 1 1 calc R . .
H19B H 0.0949 0.0952 -0.1144 0.103 Uiso 1 1 calc R . .
H19C H -0.0024 0.1847 -0.1186 0.103 Uiso 1 1 calc R . .
C101 C 0.2925(11) 0.2067(5) 0.0122(7) 0.058(3) Uani 1 1 d . . .
H10A H 0.3625 0.2282 0.0584 0.087 Uiso 1 1 calc R . .
H10B H 0.2670 0.2531 -0.0264 0.087 Uiso 1 1 calc R . .
H10C H 0.3570 0.1622 -0.0170 0.087 Uiso 1 1 calc R . .
B B 0.0271(14) 0.2487(4) 0.1829(6) 0.037(2) Uani 1 1 d . . .
Br Br 0.0445(2) 0.24827(5) 0.30699(8) 0.0645(5) Uani 1 1 d . . .

loop_
_atom_site_aniso_label
_atom_site_aniso_U_11
_atom_site_aniso_U_22
_atom_site_aniso_U_33
_atom_site_aniso_U_23
_atom_site_aniso_U_13
_atom_site_aniso_U_12
C11 0.046(4) 0.022(3) 0.053(5) -0.003(3) 0.001(4) 0.002(3)
C12 0.033(4) 0.021(3) 0.058(5) 0.006(3) -0.001(4) -0.003(3)
C13 0.035(4) 0.027(3) 0.058(5) 0.005(3) 0.002(3) 0.005(3)
C14 0.028(4) 0.020(3) 0.076(6) 0.001(3) -0.005(4) 0.000(3)
C15 0.039(4) 0.020(3) 0.073(6) -0.005(3) -0.011(4) -0.004(3)
C16 0.033(4) 0.021(3) 0.068(5) 0.004(3) -0.004(4) 0.002(3)
C17 0.053(5) 0.018(3) 0.083(7) 0.001(4) 0.021(5) -0.007(3)
C18 0.029(4) 0.019(3) 0.100(7) -0.008(4) 0.003(4) -0.005(3)
C19 0.036(4) 0.030(4) 0.060(5) -0.004(4) -0.002(4) 0.006(3)
C10 0.027(4) 0.019(3) 0.063(5) -0.002(3) 0.002(3) 0.006(3)
C111 0.072(6) 0.035(4) 0.065(6) 0.000(4) 0.013(5) 0.015(4)
C121 0.025(4) 0.039(4) 0.093(7) 0.013(4) -0.004(4) -0.004(3)
C131 0.060(6) 0.036(4) 0.067(6) 0.012(4) -0.001(5) -0.006(4)
C141 0.042(5) 0.031(4) 0.114(8) 0.015(5) 0.001(5) -0.006(3)
C151 0.079(7) 0.045(5) 0.093(8) -0.007(5) -0.034(7) -0.015(5)
C161 0.082(7) 0.028(4) 0.089(8) -0.008(5) -0.022(6) 0.023(4)
C171 0.142(13) 0.049(6) 0.093(8) -0.007(5) 0.047(8) -0.047(7)
C181 0.036(5) 0.041(5) 0.183(12) -0.040(6) -0.012(6) -0.006(4)
C191 0.089(8) 0.042(5) 0.074(7) -0.018(5) -0.010(6) 0.012(5)
C101 0.034(4) 0.036(4) 0.105(8) -0.002(4) 0.023(5) -0.003(3)
B 0.046(5) 0.032(4) 0.033(5) 0.001(3) -0.005(4) -0.008(3)
Br 0.1015(10) 0.0462(6) 0.0457(6) -0.0011(3) -0.0087(7) 0.0141(4)

loop_
_atom_type_symbol
_atom_type_description
_atom_type_scat_dispersion_real
_atom_type_scat_dispersion_imag
_atom_type_scat_source
C C 0.0033 0.0016 'International Tables Vol C Tables 4.2.6.8 and 6.1.1.4'
H H 0.0000 0.0000 'International Tables Vol C Tables 4.2.6.8 and 6.1.1.4'
B B 0.0013 0.0007 'International Tables Vol C Tables 4.2.6.8 and 6.1.1.4'
Br Br -0.2901 2.4595 'International Tables Vol C Tables 4.2.6.8 and 6.1.1.4'

loop_
_geom_angle_atom_site_label_1
_geom_angle_atom_site_label_2
_geom_angle_atom_site_label_3
_geom_angle
_geom_angle_site_symmetry_1
_geom_angle_site_symmetry_3
_geom_angle_publ_flag
C12 C11 C15 99.9(6) . . ?
C12 C11 C111 112.3(7) . . ?
C15 C11 C111 112.2(7) . . ?
C12 C11 B 114.9(6) . . ?
C15 C11 B 102.6(7) . . ?
C111 C11 B 113.6(7) . . ?
C13 C12 C121 126.3(8) . . ?
C13 C12 C11 112.1(7) . . ?
C121 C12 C11 121.1(7) . . ?
C12 C13 C14 107.5(8) . . ?
C12 C13 C131 129.5(8) . . ?
C14 C13 C131 123.0(8) . . ?
C15 C14 C13 110.3(7) . . ?
C15 C14 C141 129.8(8) . . ?
C13 C14 C141 119.9(8) . . ?
C14 C15 C151 127.5(9) . . ?
C14 C15 C11 110.1(7) . . ?
C151 C15 C11 122.2(9) . . ?
C10 C16 C17 101.8(7) . . ?
C10 C16 C161 110.7(8) . . ?
C17 C16 C161 112.9(7) . . ?
C10 C16 B 116.5(6) . . ?
C17 C16 B 100.7(7) . . ?
C161 C16 B 113.3(8) . . ?
C18 C17 C171 129.7(9) . . ?
C18 C17 C16 107.7(8) . . ?
C171 C17 C16 122.3(10) . . ?
C17 C18 C19 112.0(7) . . ?
C17 C18 C181 127.5(9) . . ?
C19 C18 C181 120.4(10) . . ?
C10 C19 C18 107.8(8) . . ?
C10 C19 C191 125.9(9) . . ?
C18 C19 C191 126.3(8) . . ?
C19 C10 C16 110.6(7) . . ?
C19 C10 C101 125.8(8) . . ?
C16 C10 C101 123.4(7) . . ?
C11 C111 H11A 109.5 . . ?
C11 C111 H11B 109.5 . . ?
H11A C111 H11B 109.5 . . ?
C11 C111 H11C 109.5 . . ?
H11A C111 H11C 109.5 . . ?
H11B C111 H11C 109.5 . . ?
C12 C121 H12A 109.5 . . ?
C12 C121 H12B 109.5 . . ?
H12A C121 H12B 109.5 . . ?
C12 C121 H12C 109.5 . . ?
H12A C121 H12C 109.5 . . ?
H12B C121 H12C 109.5 . . ?
C13 C131 H13A 109.5 . . ?
C13 C131 H13B 109.5 . . ?
H13A C131 H13B 109.5 . . ?
C13 C131 H13C 109.5 . . ?
H13A C131 H13C 109.5 . . ?
H13B C131 H13C 109.5 . . ?
C14 C141 H14A 109.5 . . ?
C14 C141 H14B 109.5 . . ?
H14A C141 H14B 109.5 . . ?
C14 C141 H14C 109.5 . . ?
H14A C141 H14C 109.5 . . ?
H14B C141 H14C 109.5 . . ?
C15 C151 H15A 109.5 . . ?
C15 C151 H15B 109.5 . . ?
H15A C151 H15B 109.5 . . ?
C15 C151 H15C 109.5 . . ?
H15A C151 H15C 109.5 . . ?
H15B C151 H15C 109.5 . . ?
C16 C161 H16A 109.5 . . ?
C16 C161 H16B 109.5 . . ?
H16A C161 H16B 109.5 . . ?
C16 C161 H16C 109.5 . . ?
H16A C161 H16C 109.5 . . ?
H16B C161 H16C 109.5 . . ?
C17 C171 H17A 109.5 . . ?
C17 C171 H17B 109.5 . . ?
H17A C171 H17B 109.5 . . ?
C17 C171 H17C 109.5 . . ?
H17A C171 H17C 109.5 . . ?
H17B C171 H17C 109.5 . . ?
C18 C181 H18A 109.5 . . ?
C18 C181 H18B 109.5 . . ?
H18A C181 H18B 109.5 . . ?
C18 C181 H18C 109.5 . . ?
H18A C181 H18C 109.5 . . ?
H18B C181 H18C 109.5 . . ?
C19 C191 H19A 109.5 . . ?
C19 C191 H19B 109.5 . . ?
H19A C191 H19B 109.5 . . ?
C19 C191 H19C 109.5 . . ?
H19A C191 H19C 109.5 . . ?
H19B C191 H19C 109.5 . . ?
C10 C101 H10A 109.5 . . ?
C10 C101 H10B 109.5 . . ?
H10A C101 H10B 109.5 . . ?
C10 C101 H10C 109.5 . . ?
H10A C101 H10C 109.5 . . ?
H10B C101 H10C 109.5 . . ?
C11 B C16 129.5(8) . . ?
C11 B Br 114.5(6) . . ?
C16 B Br 116.0(6) . . ?

loop_
_geom_bond_atom_site_label_1
_geom_bond_atom_site_label_2
_geom_bond_distance
_geom_bond_site_symmetry_2
_geom_bond_publ_flag
C11 C12 1.528(11) . ?
C11 C15 1.547(11) . ?
C11 C111 1.549(12) . ?
C11 B 1.562(11) . ?
C12 C13 1.362(11) . ?
C12 C121 1.493(10) . ?
C13 C14 1.475(11) . ?
C13 C131 1.528(14) . ?
C14 C15 1.354(12) . ?
C14 C141 1.506(12) . ?
C15 C151 1.509(13) . ?
C16 C10 1.518(12) . ?
C16 C17 1.539(11) . ?
C16 C161 1.548(12) . ?
C16 B 1.585(11) . ?
C17 C18 1.340(13) . ?
C17 C171 1.538(14) . ?
C18 C19 1.459(12) . ?
C18 C181 1.511(11) . ?
C19 C10 1.346(11) . ?
C19 C191 1.529(16) . ?
C10 C101 1.521(11) . ?
C111 H11A 0.9800 . ?
C111 H11B 0.9800 . ?
C111 H11C 0.9800 . ?
C121 H12A 0.9800 . ?
C121 H12B 0.9800 . ?
C121 H12C 0.9800 . ?
C131 H13A 0.9800 . ?
C131 H13B 0.9800 . ?
C131 H13C 0.9800 . ?
C141 H14A 0.9800 . ?
C141 H14B 0.9800 . ?
C141 H14C 0.9800 . ?
C151 H15A 0.9800 . ?
C151 H15B 0.9800 . ?
C151 H15C 0.9800 . ?
C161 H16A 0.9800 . ?
C161 H16B 0.9800 . ?
C161 H16C 0.9800 . ?
C171 H17A 0.9800 . ?
C171 H17B 0.9800 . ?
C171 H17C 0.9800 . ?
C181 H18A 0.9800 . ?
C181 H18B 0.9800 . ?
C181 H18C 0.9800 . ?
C191 H19A 0.9800 . ?
C191 H19B 0.9800 . ?
C191 H19C 0.9800 . ?
C101 H10A 0.9800 . ?
C101 H10B 0.9800 . ?
C101 H10C 0.9800 . ?
B Br 2.003(10) . ?

loop_
_geom_torsion_atom_site_label_1
_geom_torsion_atom_site_label_2
_geom_torsion_atom_site_label_3
_geom_torsion_atom_site_label_4
_geom_torsion
_geom_torsion_site_symmetry_1
_geom_torsion_site_symmetry_2
_geom_torsion_site_symmetry_3
_geom_torsion_site_symmetry_4
_geom_torsion_publ_flag
C15 C11 C12 C13 -1.6(7) . . . . ?
C111 C11 C12 C13 117.5(8) . . . . ?
B C11 C12 C13 -110.6(8) . . . . ?
C15 C11 C12 C121 -174.5(6) . . . . ?
C111 C11 C12 C121 -55.4(9) . . . . ?
B C11 C12 C121 76.5(9) . . . . ?
C121 C12 C13 C14 173.8(7) . . . . ?
C11 C12 C13 C14 1.3(8) . . . . ?
C121 C12 C13 C131 -6.5(13) . . . . ?
C11 C12 C13 C131 -179.0(8) . . . . ?
C12 C13 C14 C15 -0.4(9) . . . . ?
C131 C13 C14 C15 179.9(7) . . . . ?
C12 C13 C14 C141 179.5(6) . . . . ?
C131 C13 C14 C141 -0.2(11) . . . . ?
C13 C14 C15 C151 -176.4(8) . . . . ?
C141 C14 C15 C151 3.7(14) . . . . ?
C13 C14 C15 C11 -0.6(8) . . . . ?
C141 C14 C15 C11 179.4(7) . . . . ?
C12 C11 C15 C14 1.3(7) . . . . ?
C111 C11 C15 C14 -117.9(8) . . . . ?
B C11 C15 C14 119.8(7) . . . . ?
C12 C11 C15 C151 177.3(8) . . . . ?
C111 C11 C15 C151 58.1(10) . . . . ?
B C11 C15 C151 -64.2(9) . . . . ?
C10 C16 C17 C18 -0.2(8) . . . . ?
C161 C16 C17 C18 -118.9(9) . . . . ?
B C16 C17 C18 120.1(7) . . . . ?
C10 C16 C17 C171 173.8(8) . . . . ?
C161 C16 C17 C171 55.1(12) . . . . ?
B C16 C17 C171 -66.0(10) . . . . ?
C171 C17 C18 C19 -172.7(10) . . . . ?
C16 C17 C18 C19 0.7(9) . . . . ?
C171 C17 C18 C181 5.5(15) . . . . ?
C16 C17 C18 C181 178.9(7) . . . . ?
C17 C18 C19 C10 -1.0(9) . . . . ?
C181 C18 C19 C10 -179.3(7) . . . . ?
C17 C18 C19 C191 -179.9(8) . . . . ?
C181 C18 C19 C191 1.7(12) . . . . ?
C18 C19 C10 C16 0.8(8) . . . . ?
C191 C19 C10 C16 179.8(8) . . . . ?
C18 C19 C10 C101 175.1(7) . . . . ?
C191 C19 C10 C101 -5.9(12) . . . . ?
C17 C16 C10 C19 -0.4(7) . . . . ?
C161 C16 C10 C19 119.8(7) . . . . ?
B C16 C10 C19 -108.8(8) . . . . ?
C17 C16 C10 C101 -174.9(6) . . . . ?
C161 C16 C10 C101 -54.6(9) . . . . ?
B C16 C10 C101 76.7(9) . . . . ?
C12 C11 B C16 22.7(13) . . . . ?
C15 C11 B C16 -84.6(11) . . . . ?
C111 C11 B C16 154.0(10) . . . . ?
C12 C11 B Br -158.8(6) . . . . ?
C15 C11 B Br 93.8(7) . . . . ?
C111 C11 B Br -27.6(10) . . . . ?
C10 C16 B C11 16.7(13) . . . . ?
C17 C16 B C11 -92.4(11) . . . . ?
C161 C16 B C11 146.8(10) . . . . ?
C10 C16 B Br -161.7(6) . . . . ?
C17 C16 B Br 89.1(8) . . . . ?
C161 C16 B Br -31.7(10) . . . . ?

loop_
_cod_related_entry_id
_cod_related_entry_database
_cod_related_entry_code
1 ChemSpider 21118961
